data_2217952
loop_
_publ_author_name
'Sun, Junshan'
'Huo, Yanmin'
'Wu, Rentao'
'Li, Jikun'
'Ma, Yudao'

_publ_section_title
;
 4-Amino-13-(1-naphthyl)-[2,2]paracyclophane
;
_journal_coeditor_code KJ2079
_journal_issue 4
_journal_name_full 'Acta Crystallographica Section E'
_journal_page_first o650
_journal_paper_doi 10.1107/S1600536808005333
_journal_volume 64
_journal_year 2008
_chemical_formula_iupac 'C26 H23 N'
_chemical_formula_moiety 'C26 H23 N'
_chemical_formula_sum 'C26 H23 N'
_chemical_formula_weight 349.45
_chemical_name_common
;
4-Amino-13-(1-naphthyl)-[2,2]paracyclophane
;
_chemical_name_systematic
;
1^2^-amino-4^2^-(1-naphthyl)-1,4(1,4)-dibenzenacyclohexaphane
;
_space_group_IT_number 19
_symmetry_cell_setting orthorhombic
_symmetry_space_group_name_Hall 'P 2ac 2ab'
_symmetry_space_group_name_H-M 'P 21 21 21'
_atom_sites_solution_hydrogens geom
_atom_sites_solution_primary direct
_atom_sites_solution_secondary difmap
_audit_creation_method SHELXL-97
_cell_angle_alpha 90.00
_cell_angle_beta 90.00
_cell_angle_gamma 90.00
_cell_formula_units_Z 4
_cell_length_a 8.5261(5)
_cell_length_b 12.8123(8)
_cell_length_c 17.2065(11)
_cell_measurement_reflns_used 3936
_cell_measurement_temperature 293(2)
_cell_measurement_theta_max 25.107
_cell_measurement_theta_min 2.666
_cell_volume 1879.6(2)
_computing_cell_refinement 'SAINT (Siemens, 1996)'
_computing_data_collection 'APEX2 (Siemens, 1996)'
_computing_data_reduction 'SAINT (Siemens, 1996)'
_computing_molecular_graphics 'SHELXTL (Sheldrick, 2008)'
_computing_publication_material 'SHELXTL (Sheldrick, 2008)'
_computing_structure_refinement 'SHELXL97 (Sheldrick, 2008)'
_computing_structure_solution 'SHELXS97 (Sheldrick, 2008)'
_diffrn_ambient_temperature 293(2)
_diffrn_measured_fraction_theta_full 0.990
_diffrn_measured_fraction_theta_max 0.990
_diffrn_measurement_device_type 'Bruker SMART APEXII CCD area-detector'
_diffrn_measurement_method '\f and \w'
_diffrn_radiation_monochromator graphite
_diffrn_radiation_source 'fine-focus sealed tube'
_diffrn_radiation_type MoK\a
_diffrn_radiation_wavelength 0.71073
_diffrn_reflns_av_R_equivalents 0.0264
_diffrn_reflns_av_sigmaI/netI 0.0193
_diffrn_reflns_limit_h_max 10
_diffrn_reflns_limit_h_min -8
_diffrn_reflns_limit_k_max 15
_diffrn_reflns_limit_k_min -14
_diffrn_reflns_limit_l_max 20
_diffrn_reflns_limit_l_min -12
_diffrn_reflns_number 9879
_diffrn_reflns_theta_full 25.04
_diffrn_reflns_theta_max 25.04
_diffrn_reflns_theta_min 1.98
_exptl_absorpt_coefficient_mu 0.071
_exptl_absorpt_correction_T_max 0.9929
_exptl_absorpt_correction_T_min 0.9895
_exptl_absorpt_correction_type multi-scan
_exptl_absorpt_process_details '(SADABS; Sheldrick, 1996)'
_exptl_crystal_colour colorless
_exptl_crystal_density_diffrn 1.235
_exptl_crystal_density_method 'not measured'
_exptl_crystal_description block
_exptl_crystal_F_000 744
_exptl_crystal_size_max 0.15
_exptl_crystal_size_mid 0.12
_exptl_crystal_size_min 0.10
_refine_diff_density_max 0.367
_refine_diff_density_min -0.325
_refine_ls_extinction_coef 0.022(5)
_refine_ls_extinction_expression Fc^*^=kFc[1+0.001xFc^2^\l^3^/sin(2\q)]^-1/4^
_refine_ls_extinction_method 'SHELXL97 (Sheldrick, 2008)'
_refine_ls_goodness_of_fit_ref 1.004
_refine_ls_hydrogen_treatment constr
_refine_ls_matrix_type full
_refine_ls_number_parameters 245
_refine_ls_number_reflns 1901
_refine_ls_number_restraints 6
_refine_ls_restrained_S_all 1.264
_refine_ls_R_factor_all 0.0603
_refine_ls_R_factor_gt 0.0537
_refine_ls_shift/su_max 0.005
_refine_ls_shift/su_mean 0.001
_refine_ls_structure_factor_coef Fsqd
_refine_ls_weighting_details 'calc w=1/[\s^2^(Fo^2^)+(0.0986P)^2^+0.8216P] where P=(Fo^2^+2Fc^2^)/3'
_refine_ls_weighting_scheme calc
_refine_ls_wR_factor_gt 0.1505
_refine_ls_wR_factor_ref 0.1592
_reflns_number_gt 1690
_reflns_number_total 1901
_reflns_threshold_expression I>2\s(I)
_cod_data_source_file kj2079.cif
_cod_data_source_block I
_cod_depositor_comments
;
The following automatic conversions were performed:
'_symmetry_cell_setting' value 'Orthorhombic' changed to 'orthorhombic'
according to '/home/saulius/struct/CIF-dictionaries/cif_core.dic'
dictionary named 'cif_core.dic' version 2.4.1 from 2010-06-29.

Automatic conversion script
Id: cif_fix_enum 1527 2010-12-29 10:47:43Z saulius 

The following automatic conversions were performed:

'_symmetry_cell_setting' value 'Orthorhombic' changed to
'orthorhombic' according to
/home/saulius/struct/CIF-dictionaries/cif_core.dic dictionary named
'cif_core.dic' version 2.4.1 from 2010-06-29.

Automatic conversion script
Id: cif_fix_values 1715 2011-07-08 13:25:40Z adriana 
;
_cod_database_code 2217952
_cod_database_fobs_code 2217952

loop_
_symmetry_equiv_pos_as_xyz
'x, y, z'
'-x+1/2, -y, z+1/2'
'-x, y+1/2, -z+1/2'
'x+1/2, -y+1/2, -z'

loop_
_atom_site_type_symbol
_atom_site_label
_atom_site_fract_x
_atom_site_fract_y
_atom_site_fract_z
_atom_site_U_iso_or_equiv
_atom_site_adp_type
_atom_site_calc_flag
_atom_site_refinement_flags
_atom_site_occupancy
N N1 0.2691(6) 0.4913(3) 0.2196(3) 0.0659(12) Uani d . 1
H H1A 0.2007 0.5066 0.2545 0.079 Uiso calc R 1
H H1B 0.3499 0.5306 0.2131 0.079 Uiso calc R 1
C C1 0.2490(5) 0.4028(3) 0.1733(2) 0.0497(11) Uani d D 1
C C2 0.1199(5) 0.3383(4) 0.1826(3) 0.0561(12) Uani d D 1
H H2 0.0486 0.3532 0.2219 0.067 Uiso calc R 1
C C3 0.0935(6) 0.2543(4) 0.1365(3) 0.0628(13) Uani d D 1
C C4 0.1940(7) 0.2352(4) 0.0744(3) 0.0683(15) Uani d D 1
H H4 0.1728 0.1820 0.0392 0.082 Uiso calc R 1
C C5 0.3267(7) 0.2972(4) 0.0662(3) 0.0628(14) Uani d D 1
H H5 0.3937 0.2856 0.0244 0.075 Uiso calc R 1
C C6 0.3618(6) 0.3758(4) 0.1187(2) 0.0515(11) Uani d D 1
C C7 0.0003(7) 0.1612(5) 0.1707(4) 0.0833(19) Uani d . 1
H H7A -0.0545 0.1263 0.1287 0.100 Uiso calc R 1
H H7B -0.0782 0.1882 0.2063 0.100 Uiso calc R 1
C C8 0.1025(7) 0.0790(4) 0.2147(4) 0.0692(15) Uani d . 1
H H8A 0.0486 0.0596 0.2622 0.083 Uiso calc R 1
H H8B 0.1106 0.0169 0.1827 0.083 Uiso calc R 1
C C9 0.2692(6) 0.1156(3) 0.2358(3) 0.0517(11) Uani d D 1
C C10 0.3837(6) 0.1093(3) 0.1808(3) 0.0539(12) Uani d D 1
H H10 0.3753 0.0595 0.1417 0.065 Uiso calc R 1
C C11 0.5102(6) 0.1742(3) 0.1817(3) 0.0515(11) Uani d D 1
H H11 0.5909 0.1640 0.1461 0.062 Uiso calc R 1
C C12 0.5201(5) 0.2548(3) 0.2347(2) 0.0417(10) Uani d D 1
C C13 0.4179(5) 0.2553(3) 0.2981(2) 0.0394(9) Uani d D 1
C C14 0.2894(5) 0.1865(3) 0.2960(2) 0.0465(10) Uani d D 1
H H14 0.2162 0.1885 0.3361 0.056 Uiso calc R 1
C C15 0.6056(5) 0.3547(4) 0.2093(3) 0.0504(11) Uani d . 1
H H15A 0.7152 0.3386 0.2001 0.061 Uiso calc R 1
H H15B 0.6005 0.4055 0.2510 0.061 Uiso calc R 1
C C16 0.5336(6) 0.4041(4) 0.1335(3) 0.0585(13) Uani d . 1
H H16A 0.5423 0.4794 0.1370 0.070 Uiso calc R 1
H H16B 0.5955 0.3816 0.0892 0.070 Uiso calc R 1
C C17 0.4316(5) 0.3268(3) 0.3660(2) 0.0442(10) Uani d . 1
C C18 0.3029(6) 0.3795(4) 0.3928(3) 0.0567(12) Uani d . 1
H H18 0.2071 0.3686 0.3683 0.068 Uiso calc R 1
C C19 0.3088(8) 0.4494(5) 0.4558(3) 0.0711(16) Uani d . 1
H H19 0.2190 0.4849 0.4713 0.085 Uiso calc R 1
C C20 0.4445(9) 0.4643(5) 0.4931(3) 0.0748(18) Uani d . 1
H H20 0.4484 0.5109 0.5345 0.090 Uiso calc R 1
C C21 0.5830(7) 0.4106(4) 0.4706(3) 0.0630(15) Uani d . 1
C C22 0.5777(6) 0.3395(4) 0.4069(2) 0.0479(11) Uani d . 1
C C23 0.7156(6) 0.2835(4) 0.3886(3) 0.0599(13) Uani d . 1
H H23 0.7143 0.2352 0.3482 0.072 Uiso calc R 1
C C24 0.8502(7) 0.2994(5) 0.4293(4) 0.0771(18) Uani d . 1
H H24 0.9397 0.2614 0.4170 0.093 Uiso calc R 1
C C25 0.8549(10) 0.3729(6) 0.4899(4) 0.091(2) Uani d . 1
H H25 0.9485 0.3850 0.5162 0.109 Uiso calc R 1
C C26 0.7244(9) 0.4258(5) 0.5102(3) 0.080(2) Uani d . 1
H H26 0.7285 0.4732 0.5512 0.096 Uiso calc R 1

loop_
_atom_site_aniso_label
_atom_site_aniso_U_11
_atom_site_aniso_U_22
_atom_site_aniso_U_33
_atom_site_aniso_U_12
_atom_site_aniso_U_13
_atom_site_aniso_U_23
N1 0.069(3) 0.048(2) 0.081(3) 0.005(2) -0.001(2) -0.009(2)
C1 0.055(3) 0.042(2) 0.052(2) 0.007(2) -0.010(2) 0.009(2)
C2 0.044(2) 0.055(3) 0.069(3) 0.007(2) -0.011(2) 0.005(2)
C3 0.054(3) 0.062(3) 0.073(3) -0.001(3) -0.022(3) 0.002(3)
C4 0.084(4) 0.060(3) 0.061(3) -0.001(3) -0.033(3) -0.006(3)
C5 0.081(3) 0.072(3) 0.036(2) -0.002(3) -0.005(2) 0.002(2)
C6 0.063(3) 0.051(2) 0.041(2) -0.006(2) -0.003(2) 0.012(2)
C7 0.059(3) 0.075(4) 0.116(5) -0.024(3) -0.026(4) 0.002(4)
C8 0.072(3) 0.052(3) 0.083(3) -0.026(3) -0.013(3) -0.002(3)
C9 0.062(3) 0.035(2) 0.058(2) -0.008(2) -0.011(2) 0.0041(19)
C10 0.068(3) 0.034(2) 0.060(3) 0.005(2) -0.011(2) -0.009(2)
C11 0.055(3) 0.044(2) 0.055(2) 0.011(2) 0.000(2) -0.007(2)
C12 0.0367(19) 0.039(2) 0.049(2) 0.0018(18) -0.0046(18) -0.0019(18)
C13 0.043(2) 0.0339(19) 0.042(2) 0.0011(17) -0.0071(17) 0.0002(16)
C14 0.052(2) 0.042(2) 0.045(2) -0.006(2) -0.004(2) 0.0073(19)
C15 0.042(2) 0.049(2) 0.060(3) -0.008(2) 0.010(2) -0.003(2)
C16 0.065(3) 0.062(3) 0.049(2) -0.016(3) 0.013(2) 0.006(2)
C17 0.054(2) 0.039(2) 0.040(2) -0.0040(19) -0.001(2) 0.0009(18)
C18 0.063(3) 0.055(3) 0.052(2) -0.003(2) 0.009(2) -0.007(2)
C19 0.087(4) 0.066(3) 0.060(3) 0.004(3) 0.015(3) -0.014(3)
C20 0.117(5) 0.060(3) 0.047(3) -0.017(3) 0.016(3) -0.013(2)
C21 0.096(4) 0.055(3) 0.038(2) -0.028(3) -0.010(3) 0.009(2)
C22 0.061(3) 0.043(2) 0.040(2) -0.013(2) -0.009(2) 0.0080(18)
C23 0.061(3) 0.061(3) 0.057(3) -0.004(2) -0.017(2) 0.009(2)
C24 0.062(3) 0.085(4) 0.084(4) -0.012(3) -0.026(3) 0.029(3)
C25 0.101(5) 0.105(5) 0.068(4) -0.048(5) -0.044(4) 0.026(4)
C26 0.104(5) 0.083(4) 0.054(3) -0.035(4) -0.028(3) 0.013(3)

loop_
_atom_type_symbol
_atom_type_description
_atom_type_scat_dispersion_real
_atom_type_scat_dispersion_imag
_atom_type_scat_source
C C 0.0033 0.0000 'International Tables Vol C Tables 4.2.6.8 and 6.1.1.4'
H H 0.0000 0.0000 'International Tables Vol C Tables 4.2.6.8 and 6.1.1.4'
N N 0.0061 0.0000 'International Tables Vol C Tables 4.2.6.8 and 6.1.1.4'

loop_
_geom_angle_atom_site_label_1
_geom_angle_atom_site_label_2
_geom_angle_atom_site_label_3
_geom_angle
C1 N1 H1A 120.0
C1 N1 H1B 120.0
H1A N1 H1B 120.0
C2 C1 C6 118.7(4)
C2 C1 N1 121.1(5)
C6 C1 N1 120.2(4)
C3 C2 C1 122.6(5)
C3 C2 H2 118.7
C1 C2 H2 118.7
C2 C3 C4 119.1(5)
C2 C3 C7 118.3(5)
C4 C3 C7 118.1(5)
C5 C4 C3 118.6(5)
C5 C4 H4 120.7
C3 C4 H4 120.7
C6 C5 C4 121.7(5)
C6 C5 H5 119.2
C4 C5 H5 119.2
C5 C6 C1 118.2(5)
C5 C6 C16 119.2(5)
C1 C6 C16 119.4(4)
C3 C7 C8 114.6(4)
C3 C7 H7A 108.6
C8 C7 H7A 108.6
C3 C7 H7B 108.6
C8 C7 H7B 108.6
H7A C7 H7B 107.6
C9 C8 C7 115.1(4)
C9 C8 H8A 108.5
C7 C8 H8A 108.5
C9 C8 H8B 108.5
C7 C8 H8B 108.5
H8A C8 H8B 107.5
C10 C9 C14 117.9(4)
C10 C9 C8 118.7(4)
C14 C9 C8 119.3(5)
C11 C10 C9 121.6(4)
C11 C10 H10 119.2
C9 C10 H10 119.2
C10 C11 C12 120.8(4)
C10 C11 H11 119.6
C12 C11 H11 119.6
C11 C12 C13 118.8(4)
C11 C12 C15 117.6(4)
C13 C12 C15 121.0(4)
C12 C13 C14 117.7(4)
C12 C13 C17 124.5(4)
C14 C13 C17 117.8(4)
C9 C14 C13 121.7(4)
C9 C14 H14 119.2
C13 C14 H14 119.2
C12 C15 C16 112.7(4)
C12 C15 H15A 109.0
C16 C15 H15A 109.0
C12 C15 H15B 109.0
C16 C15 H15B 109.0
H15A C15 H15B 107.8
C6 C16 C15 114.6(4)
C6 C16 H16A 108.6
C15 C16 H16A 108.6
C6 C16 H16B 108.6
C15 C16 H16B 108.6
H16A C16 H16B 107.6
C18 C17 C22 118.2(4)
C18 C17 C13 120.4(4)
C22 C17 C13 121.4(4)
C17 C18 C19 123.1(5)
C17 C18 H18 118.5
C19 C18 H18 118.5
C20 C19 C18 119.4(6)
C20 C19 H19 120.3
C18 C19 H19 120.3
C19 C20 C21 121.3(5)
C19 C20 H20 119.3
C21 C20 H20 119.3
C26 C21 C20 121.1(5)
C26 C21 C22 119.5(6)
C20 C21 C22 119.5(5)
C23 C22 C21 118.0(4)
C23 C22 C17 123.6(4)
C21 C22 C17 118.4(5)
C24 C23 C22 120.7(5)
C24 C23 H23 119.6
C22 C23 H23 119.6
C23 C24 C25 120.5(7)
C23 C24 H24 119.8
C25 C24 H24 119.8
C26 C25 C24 120.3(6)
C26 C25 H25 119.8
C24 C25 H25 119.8
C25 C26 C21 120.9(6)
C25 C26 H26 119.5
C21 C26 H26 119.5

loop_
_geom_bond_atom_site_label_1
_geom_bond_atom_site_label_2
_geom_bond_distance
_geom_bond_publ_flag
N1 C1 1.396(6) y
N1 H1A 0.8600 ?
N1 H1B 0.8600 ?
C1 C2 1.386(7) ?
C1 C6 1.389(7) ?
C2 C3 1.354(7) ?
C2 H2 0.9300 ?
C3 C4 1.391(8) ?
C3 C7 1.549(8) ?
C4 C5 1.390(8) ?
C4 H4 0.9300 ?
C5 C6 1.385(7) ?
C5 H5 0.9300 ?
C6 C16 1.530(7) ?
C7 C8 1.563(8) ?
C7 H7A 0.9700 ?
C7 H7B 0.9700 ?
C8 C9 1.539(7) ?
C8 H8A 0.9700 ?
C8 H8B 0.9700 ?
C9 C10 1.362(7) ?
C9 C14 1.390(6) ?
C10 C11 1.362(7) ?
C10 H10 0.9300 ?
C11 C12 1.381(6) ?
C11 H11 0.9300 ?
C12 C13 1.395(6) ?
C12 C15 1.537(6) ?
C13 C14 1.406(6) ?
C13 C17 1.489(6) ?
C14 H14 0.9300 ?
C15 C16 1.574(7) ?
C15 H15A 0.9700 ?
C15 H15B 0.9700 ?
C16 H16A 0.9700 ?
C16 H16B 0.9700 ?
C17 C18 1.369(6) ?
C17 C22 1.440(6) ?
C18 C19 1.406(7) ?
C18 H18 0.9300 ?
C19 C20 1.337(9) ?
C19 H19 0.9300 ?
C20 C21 1.421(9) ?
C20 H20 0.9300 ?
C21 C26 1.398(8) ?
C21 C22 1.426(7) ?
C22 C23 1.413(7) ?
C23 C24 1.360(7) ?
C23 H23 0.9300 ?
C24 C25 1.405(10) ?
C24 H24 0.9300 ?
C25 C26 1.349(10) ?
C25 H25 0.9300 ?
C26 H26 0.9300 ?

loop_
_geom_torsion_atom_site_label_1
_geom_torsion_atom_site_label_2
_geom_torsion_atom_site_label_3
_geom_torsion_atom_site_label_4
_geom_torsion
C6 C1 C2 C3 -5.0(3)
N1 C1 C2 C3 177.2(4)
C1 C2 C3 C4 -4.0(3)
C1 C2 C3 C7 152.0(4)
C2 C3 C4 C5 6.0(5)
C7 C3 C4 C5 -150.0(5)
C3 C4 C5 C6 1.0(6)
C4 C5 C6 C1 -9.9(6)
C4 C5 C6 C16 149.7(4)
C2 C1 C6 C5 11.8(5)
N1 C1 C6 C5 -170.4(4)
C2 C1 C6 C16 -147.8(4)
N1 C1 C6 C16 30.0(6)
C2 C3 C7 C8 -87.2(6)
C4 C3 C7 C8 69.0(7)
C3 C7 C8 C9 15.1(8)
C7 C8 C9 C10 -82.7(6)
C7 C8 C9 C14 74.1(7)
C14 C9 C10 C11 -3.8(3)
C8 C9 C10 C11 153.4(4)
C9 C10 C11 C12 -5.6(3)
C10 C11 C12 C13 14.2(5)
C10 C11 C12 C15 -147.7(3)
C11 C12 C13 C14 -13.1(5)
C15 C12 C13 C14 148.2(4)
C11 C12 C13 C17 169.7(4)
C15 C12 C13 C17 -29.0(6)
C10 C9 C14 C13 4.5(5)
C8 C9 C14 C13 -152.5(4)
C12 C13 C14 C9 4.0(5)
C17 C13 C14 C9 -178.7(4)
C11 C12 C15 C16 56.6(5)
C13 C12 C15 C16 -104.9(5)
C5 C6 C16 C15 -99.3(5)
C1 C6 C16 C15 60.0(6)
C12 C15 C16 C6 24.3(6)
C12 C13 C17 C18 132.4(4)
C14 C13 C17 C18 -44.7(5)
C12 C13 C17 C22 -50.0(6)
C14 C13 C17 C22 132.9(4)
C22 C17 C18 C19 3.4(7)
C13 C17 C18 C19 -178.9(4)
C17 C18 C19 C20 -1.6(8)
C18 C19 C20 C21 -0.3(9)
C19 C20 C21 C26 -179.5(5)
C19 C20 C21 C22 0.3(8)
C26 C21 C22 C23 2.8(7)
C20 C21 C22 C23 -176.9(5)
C26 C21 C22 C17 -178.7(4)
C20 C21 C22 C17 1.6(7)
C18 C17 C22 C23 175.1(4)
C13 C17 C22 C23 -2.6(7)
C18 C17 C22 C21 -3.3(6)
C13 C17 C22 C21 179.0(4)
C21 C22 C23 C24 -1.8(7)
C17 C22 C23 C24 179.8(5)
C22 C23 C24 C25 -0.7(8)
C23 C24 C25 C26 2.4(9)
C24 C25 C26 C21 -1.4(9)
C20 C21 C26 C25 178.5(5)
C22 C21 C26 C25 -1.3(8)

loop_
_cod_related_entry_id
_cod_related_entry_database
_cod_related_entry_code
1 ChemSpider 21118400
